data_2229244
loop_
_publ_author_name
'Zhang, Zhen'

_publ_section_title
;
 2-Hydroxy-<i>N</i>'-(4-hydroxy-3-nitrobenzylidene)benzohydrazide
;
_journal_coeditor_code SU2244
_journal_issue 2
_journal_name_full 'Acta Crystallographica Section E'
_journal_page_first o301
_journal_paper_doi 10.1107/S1600536811000201
_journal_volume 67
_journal_year 2011
_chemical_formula_iupac 'C14 H11 N3 O5'
_chemical_formula_moiety 'C14 H11 N3 O5'
_chemical_formula_sum 'C14 H11 N3 O5'
_chemical_formula_weight 301.26
_chemical_name_systematic
;
2-Hydroxy-<i>N</i>'-(4-hydroxy-3-nitrobenzylidene)benzohydrazide
;
_space_group_IT_number 13
_symmetry_cell_setting monoclinic
_symmetry_space_group_name_Hall '-P 2yc'
_symmetry_space_group_name_H-M 'P 1 2/c 1'
_atom_sites_solution_hydrogens geom
_atom_sites_solution_primary direct
_atom_sites_solution_secondary difmap
_audit_creation_method SHELXL-97
_cell_angle_alpha 90.00
_cell_angle_beta 131.426(3)
_cell_angle_gamma 90.00
_cell_formula_units_Z 8
_cell_length_a 13.769(2)
_cell_length_b 13.089(2)
_cell_length_c 19.999(3)
_cell_measurement_reflns_used 2499
_cell_measurement_temperature 298(2)
_cell_measurement_theta_max 24.5
_cell_measurement_theta_min 2.5
_cell_volume 2702.5(7)
_computing_cell_refinement 'SAINT (Bruker, 2009)'
_computing_data_collection 'APEX2 (Bruker, 2009)'
_computing_data_reduction 'SAINT (Bruker, 2009)'
_computing_molecular_graphics 'SHELXTL  (Sheldrick, 2008)'
_computing_publication_material 'SHELXTL  (Sheldrick, 2008'
_computing_structure_refinement 'SHELXS97 (Sheldrick, 2008)'
_computing_structure_solution 'SHELXL97 (Sheldrick, 2008)'
_diffrn_ambient_temperature 298(2)
_diffrn_measured_fraction_theta_full 0.964
_diffrn_measured_fraction_theta_max 0.964
_diffrn_measurement_device_type 'Bruker SMART APEX CCD area-detector'
_diffrn_measurement_method \w
_diffrn_radiation_monochromator graphite
_diffrn_radiation_source 'fine-focus sealed tube'
_diffrn_radiation_type MoK\a
_diffrn_radiation_wavelength 0.71073
_diffrn_reflns_av_R_equivalents 0.0629
_diffrn_reflns_av_sigmaI/netI 0.0655
_diffrn_reflns_limit_h_max 17
_diffrn_reflns_limit_h_min -17
_diffrn_reflns_limit_k_max 16
_diffrn_reflns_limit_k_min -16
_diffrn_reflns_limit_l_max 25
_diffrn_reflns_limit_l_min -25
_diffrn_reflns_number 20705
_diffrn_reflns_theta_full 26.99
_diffrn_reflns_theta_max 26.99
_diffrn_reflns_theta_min 1.56
_diffrn_standards_number 0
_exptl_absorpt_coefficient_mu 0.115
_exptl_absorpt_correction_T_max 0.9773
_exptl_absorpt_correction_T_min 0.9740
_exptl_absorpt_correction_type multi-scan
_exptl_absorpt_process_details '(SADABS; Bruker, 2009)'
_exptl_crystal_colour yellow
_exptl_crystal_density_diffrn 1.481
_exptl_crystal_density_method 'not measured'
_exptl_crystal_description block
_exptl_crystal_F_000 1248
_exptl_crystal_size_max 0.23
_exptl_crystal_size_mid 0.21
_exptl_crystal_size_min 0.20
_refine_diff_density_max 0.306
_refine_diff_density_min -0.243
_refine_ls_extinction_method none
_refine_ls_goodness_of_fit_ref 1.072
_refine_ls_hydrogen_treatment mixed
_refine_ls_matrix_type full
_refine_ls_number_parameters 407
_refine_ls_number_reflns 5704
_refine_ls_number_restraints 2
_refine_ls_restrained_S_all 1.072
_refine_ls_R_factor_all 0.1339
_refine_ls_R_factor_gt 0.0741
_refine_ls_shift/su_max 0.000
_refine_ls_shift/su_mean 0.000
_refine_ls_structure_factor_coef Fsqd
_refine_ls_weighting_details 'calc w=1/[\s^2^(Fo^2^)+(0.0590P)^2^+0.7268P] where P=(Fo^2^+2Fc^2^)/3'
_refine_ls_weighting_scheme calc
_refine_ls_wR_factor_gt 0.1417
_refine_ls_wR_factor_ref 0.1653
_reflns_number_gt 3336
_reflns_number_total 5704
_reflns_threshold_expression I>2\s(I)
_cod_data_source_file su2244.cif
_cod_data_source_block I
_cod_original_sg_symbol_H-M 'P 2/c'
_cod_database_code 2229244
_cod_database_fobs_code 2229244

loop_
_symmetry_equiv_pos_as_xyz
'x, y, z'
'-x, y, -z+1/2'
'-x, -y, -z'
'x, -y, z-1/2'

loop_
_atom_site_type_symbol
_atom_site_label
_atom_site_fract_x
_atom_site_fract_y
_atom_site_fract_z
_atom_site_U_iso_or_equiv
_atom_site_adp_type
_atom_site_calc_flag
_atom_site_refinement_flags
_atom_site_occupancy
_atom_site_disorder_assembly
_atom_site_disorder_group
O O1 0.2000(3) 0.18864(15) 0.83343(17) 0.0670(7) Uani d . 1 . .
H H1A 0.1778 0.1291 0.8178 0.100 Uiso calc R 1 . .
O O2 0.1875(2) 0.50089(14) 0.86317(14) 0.0588(6) Uani d . 1 . .
O O3 0.4530(4) 0.29706(19) 0.5827(2) 0.1199(13) Uani d . 1 . .
O O4 0.4754(2) 0.42998(17) 0.53343(16) 0.0676(7) Uani d . 1 . .
O O5 0.4360(2) 0.61199(15) 0.56619(16) 0.0591(6) Uani d . 1 . .
H H5 0.4648 0.5741 0.5502 0.089 Uiso calc R 1 . .
O O6 0.2115(2) 0.69519(14) 0.82854(13) 0.0543(6) Uani d . 1 . .
H H6 0.2037 0.6340 0.8329 0.082 Uiso calc R 1 . .
O O7 0.1398(2) 1.00436(14) 0.76080(14) 0.0621(7) Uani d . 1 . .
O O8 0.7151(3) 0.85882(19) 1.33786(16) 0.0998(10) Uani d . 1 . .
O O9 0.8001(3) 0.99999(19) 1.40763(16) 0.0896(9) Uani d . 1 . .
O O10 0.7080(2) 1.17289(16) 1.32351(15) 0.0645(6) Uani d . 1 . .
H H10 0.7641 1.1385 1.3674 0.097 Uiso calc R 1 . .
N N1 0.2146(3) 0.37642(17) 0.79853(17) 0.0477(6) Uani d D 1 . .
N N2 0.2490(2) 0.44197(17) 0.76341(15) 0.0450(6) Uani d . 1 . .
N N3 0.4419(3) 0.3884(2) 0.56981(18) 0.0582(7) Uani d . 1 . .
N N4 0.2472(3) 0.89030(17) 0.87275(16) 0.0480(6) Uani d D 1 . .
N N5 0.3115(2) 0.96498(17) 0.93740(17) 0.0465(6) Uani d . 1 . .
N N6 0.7213(3) 0.9512(2) 1.33793(19) 0.0682(8) Uani d . 1 . .
C C1 0.1415(3) 0.3304(2) 0.87495(17) 0.0387(7) Uani d . 1 . .
C C2 0.1469(3) 0.2249(2) 0.86681(19) 0.0457(7) Uani d . 1 . .
C C3 0.1009(3) 0.1584(2) 0.8941(2) 0.0602(9) Uani d . 1 . .
H H3 0.1042 0.0883 0.8881 0.072 Uiso calc R 1 . .
C C4 0.0508(3) 0.1945(3) 0.9297(2) 0.0618(9) Uani d . 1 . .
H H4A 0.0202 0.1488 0.9477 0.074 Uiso calc R 1 . .
C C5 0.0451(3) 0.2982(3) 0.9393(2) 0.0609(9) Uani d . 1 . .
H H5A 0.0113 0.3228 0.9639 0.073 Uiso calc R 1 . .
C C6 0.0900(3) 0.3642(2) 0.91194(19) 0.0509(8) Uani d . 1 . .
H H6A 0.0860 0.4341 0.9183 0.061 Uiso calc R 1 . .
C C7 0.1842(3) 0.4105(2) 0.84622(17) 0.0398(7) Uani d . 1 . .
C C8 0.2731(3) 0.3978(2) 0.7192(2) 0.0498(8) Uani d . 1 . .
H H8 0.2666 0.3270 0.7141 0.060 Uiso calc R 1 . .
C C9 0.3104(3) 0.4536(2) 0.67645(18) 0.0418(7) Uani d . 1 . .
C C10 0.3520(3) 0.3994(2) 0.64042(19) 0.0468(8) Uani d . 1 . .
H H10A 0.3514 0.3284 0.6412 0.056 Uiso calc R 1 . .
C C11 0.3948(3) 0.4498(2) 0.60285(18) 0.0432(7) Uani d . 1 . .
C C12 0.3946(3) 0.5558(2) 0.59936(18) 0.0425(7) Uani d . 1 . .
C C13 0.3491(3) 0.6095(2) 0.6339(2) 0.0488(8) Uani d . 1 . .
H H13 0.3462 0.6805 0.6311 0.059 Uiso calc R 1 . .
C C14 0.3088(3) 0.5604(2) 0.67171(19) 0.0469(8) Uani d . 1 . .
H H14 0.2798 0.5984 0.6948 0.056 Uiso calc R 1 . .
C C15 0.0970(3) 0.8290(2) 0.72103(18) 0.0370(7) Uani d . 1 . .
C C16 0.1181(3) 0.7249(2) 0.74221(19) 0.0391(7) Uani d . 1 . .
C C17 0.0450(3) 0.6528(2) 0.6754(2) 0.0500(8) Uani d . 1 . .
H H17 0.0587 0.5837 0.6899 0.060 Uiso calc R 1 . .
C C18 -0.0476(3) 0.6822(2) 0.5879(2) 0.0571(9) Uani d . 1 . .
H H18 -0.0967 0.6329 0.5436 0.069 Uiso calc R 1 . .
C C19 -0.0682(3) 0.7839(3) 0.5651(2) 0.0579(9) Uani d . 1 . .
H H19 -0.1298 0.8036 0.5057 0.070 Uiso calc R 1 . .
C C20 0.0033(3) 0.8557(2) 0.6311(2) 0.0470(8) Uani d . 1 . .
H H20 -0.0110 0.9245 0.6155 0.056 Uiso calc R 1 . .
C C21 0.1630(3) 0.9152(2) 0.7860(2) 0.0426(7) Uani d . 1 . .
C C22 0.3914(3) 0.9314(2) 1.0165(2) 0.0625(10) Uani d . 1 . .
H H22 0.3997 0.8609 1.0246 0.075 Uiso calc R 1 . .
C C23 0.4704(3) 0.9952(2) 1.0952(2) 0.0507(8) Uani d . 1 . .
C C24 0.5549(3) 0.9492(2) 1.1772(2) 0.0553(9) Uani d . 1 . .
H H24 0.5581 0.8782 1.1807 0.066 Uiso calc R 1 . .
C C25 0.6354(3) 1.0058(2) 1.2550(2) 0.0477(8) Uani d . 1 . .
C C26 0.6330(3) 1.1123(2) 1.2519(2) 0.0474(8) Uani d . 1 . .
C C27 0.5487(3) 1.1584(2) 1.1691(2) 0.0546(9) Uani d . 1 . .
H H27 0.5465 1.2294 1.1655 0.066 Uiso calc R 1 . .
C C28 0.4687(3) 1.1026(2) 1.0926(2) 0.0535(8) Uani d . 1 . .
H H28 0.4123 1.1360 1.0379 0.064 Uiso calc R 1 . .
H H4 0.270(3) 0.8247(11) 0.891(2) 0.080 Uiso d D 1 . .
H H1 0.212(3) 0.3085(9) 0.791(2) 0.080 Uiso d D 1 . .

loop_
_atom_site_aniso_label
_atom_site_aniso_U_11
_atom_site_aniso_U_22
_atom_site_aniso_U_33
_atom_site_aniso_U_12
_atom_site_aniso_U_13
_atom_site_aniso_U_23
O1 0.106(2) 0.0290(11) 0.1044(19) -0.0067(12) 0.0862(18) -0.0046(12)
O2 0.1030(19) 0.0292(11) 0.0670(15) 0.0012(11) 0.0659(15) 0.0023(10)
O3 0.236(4) 0.0329(15) 0.207(4) -0.0015(18) 0.196(3) -0.0109(17)
O4 0.102(2) 0.0600(15) 0.0793(17) 0.0028(13) 0.0762(17) -0.0017(12)
O5 0.0926(18) 0.0406(12) 0.0772(16) -0.0044(12) 0.0703(15) -0.0040(11)
O6 0.0733(15) 0.0324(11) 0.0437(12) -0.0010(10) 0.0329(12) 0.0067(9)
O7 0.0910(18) 0.0302(12) 0.0582(14) 0.0079(11) 0.0464(14) 0.0088(10)
O8 0.144(3) 0.0431(15) 0.0596(16) 0.0069(15) 0.0448(18) 0.0106(12)
O9 0.108(2) 0.0700(18) 0.0492(15) 0.0010(16) 0.0340(16) -0.0077(14)
O10 0.0732(17) 0.0485(13) 0.0689(16) -0.0015(11) 0.0457(14) -0.0152(12)
N1 0.0712(18) 0.0307(13) 0.0543(16) -0.0025(13) 0.0470(15) 0.0010(12)
N2 0.0614(17) 0.0371(14) 0.0429(14) -0.0034(12) 0.0371(14) 0.0033(11)
N3 0.088(2) 0.0385(16) 0.0702(19) -0.0048(14) 0.0617(19) -0.0090(14)
N4 0.0687(18) 0.0288(13) 0.0442(15) -0.0018(13) 0.0363(15) 0.0000(12)
N5 0.0598(17) 0.0347(13) 0.0506(16) 0.0011(12) 0.0389(15) 0.0003(12)
N6 0.092(2) 0.0496(18) 0.0515(19) 0.0032(17) 0.0423(19) -0.0013(15)
C1 0.0458(18) 0.0343(15) 0.0319(15) 0.0022(13) 0.0240(15) 0.0047(12)
C2 0.055(2) 0.0394(17) 0.0470(18) -0.0043(14) 0.0354(17) -0.0009(14)
C3 0.071(2) 0.0397(18) 0.074(2) -0.0056(16) 0.050(2) 0.0032(16)
C4 0.065(2) 0.060(2) 0.067(2) -0.0036(18) 0.046(2) 0.0138(18)
C5 0.076(3) 0.069(2) 0.058(2) 0.0092(19) 0.053(2) 0.0136(18)
C6 0.069(2) 0.0422(17) 0.0472(18) 0.0098(15) 0.0409(18) 0.0092(14)
C7 0.0517(19) 0.0307(15) 0.0330(15) 0.0028(13) 0.0264(15) 0.0033(12)
C8 0.065(2) 0.0366(16) 0.0512(19) -0.0047(15) 0.0402(19) -0.0023(14)
C9 0.0488(19) 0.0411(16) 0.0340(16) -0.0051(14) 0.0268(15) -0.0053(13)
C10 0.064(2) 0.0286(15) 0.0454(18) -0.0038(14) 0.0348(17) -0.0031(13)
C11 0.059(2) 0.0355(16) 0.0425(17) -0.0022(14) 0.0365(17) -0.0071(13)
C12 0.054(2) 0.0386(16) 0.0389(17) -0.0060(14) 0.0324(16) -0.0035(13)
C13 0.072(2) 0.0296(15) 0.058(2) -0.0021(15) 0.0486(19) -0.0044(14)
C14 0.065(2) 0.0380(17) 0.0490(18) 0.0005(14) 0.0423(18) -0.0032(14)
C15 0.0509(18) 0.0341(15) 0.0427(17) 0.0035(13) 0.0381(16) 0.0051(12)
C16 0.0521(19) 0.0352(15) 0.0412(17) 0.0038(14) 0.0355(16) 0.0072(13)
C17 0.068(2) 0.0314(15) 0.052(2) 0.0003(15) 0.0404(19) 0.0002(14)
C18 0.071(2) 0.052(2) 0.0433(19) -0.0020(17) 0.0358(19) -0.0067(16)
C19 0.067(2) 0.063(2) 0.0369(18) 0.0123(18) 0.0312(18) 0.0081(16)
C20 0.061(2) 0.0405(17) 0.0484(18) 0.0102(15) 0.0402(18) 0.0099(15)
C21 0.056(2) 0.0362(16) 0.0511(19) 0.0041(14) 0.0418(18) 0.0041(14)
C22 0.089(3) 0.0291(16) 0.050(2) 0.0015(16) 0.038(2) 0.0028(15)
C23 0.063(2) 0.0377(17) 0.0480(19) -0.0021(15) 0.0353(18) 0.0006(15)
C24 0.078(2) 0.0312(16) 0.053(2) 0.0012(16) 0.0414(19) 0.0007(15)
C25 0.055(2) 0.0412(17) 0.0488(19) 0.0033(15) 0.0349(18) 0.0023(15)
C26 0.054(2) 0.0385(17) 0.062(2) 0.0003(15) 0.0438(19) -0.0102(16)
C27 0.066(2) 0.0302(16) 0.074(2) 0.0070(15) 0.049(2) 0.0027(16)
C28 0.066(2) 0.0382(17) 0.057(2) 0.0048(16) 0.0414(19) 0.0063(16)

loop_
_atom_type_symbol
_atom_type_description
_atom_type_scat_dispersion_real
_atom_type_scat_dispersion_imag
_atom_type_scat_source
C C 0.0033 0.0016 'International Tables Vol C Tables 4.2.6.8 and 6.1.1.4'
H H 0.0000 0.0000 'International Tables Vol C Tables 4.2.6.8 and 6.1.1.4'
N N 0.0061 0.0033 'International Tables Vol C Tables 4.2.6.8 and 6.1.1.4'
O O 0.0106 0.0060 'International Tables Vol C Tables 4.2.6.8 and 6.1.1.4'

loop_
_geom_angle_atom_site_label_1
_geom_angle_atom_site_label_2
_geom_angle_atom_site_label_3
_geom_angle_site_symmetry_1
_geom_angle_site_symmetry_3
_geom_angle
_geom_angle_publ_flag
C2 O1 H1A . . 109.5 ?
C12 O5 H5 . . 109.5 ?
C16 O6 H6 . . 109.5 ?
C26 O10 H10 . . 109.5 ?
C7 N1 N2 . . 121.9(2) ?
C7 N1 H1 . . 117(2) ?
N2 N1 H1 . . 121(2) ?
C8 N2 N1 . . 114.1(2) ?
O3 N3 O4 . . 121.6(3) ?
O3 N3 C11 . . 119.1(3) ?
O4 N3 C11 . . 119.2(3) ?
C21 N4 N5 . . 120.7(2) ?
C21 N4 H4 . . 121(2) ?
N5 N4 H4 . . 118(2) ?
C22 N5 N4 . . 114.5(2) ?
O8 N6 O9 . . 121.7(3) ?
O8 N6 C25 . . 119.4(3) ?
O9 N6 C25 . . 118.9(3) ?
C6 C1 C2 . . 117.4(3) ?
C6 C1 C7 . . 116.8(2) ?
C2 C1 C7 . . 125.8(3) ?
O1 C2 C3 . . 120.6(3) ?
O1 C2 C1 . . 119.3(3) ?
C3 C2 C1 . . 120.1(3) ?
C4 C3 C2 . . 120.7(3) ?
C4 C3 H3 . . 119.7 ?
C2 C3 H3 . . 119.7 ?
C3 C4 C5 . . 120.7(3) ?
C3 C4 H4A . . 119.7 ?
C5 C4 H4A . . 119.7 ?
C6 C5 C4 . . 118.8(3) ?
C6 C5 H5A . . 120.6 ?
C4 C5 H5A . . 120.6 ?
C5 C6 C1 . . 122.3(3) ?
C5 C6 H6A . . 118.8 ?
C1 C6 H6A . . 118.8 ?
O2 C7 N1 . . 123.0(3) ?
O2 C7 C1 . . 121.7(3) ?
N1 C7 C1 . . 115.3(2) ?
N2 C8 C9 . . 122.5(3) ?
N2 C8 H8 . . 118.8 ?
C9 C8 H8 . . 118.8 ?
C10 C9 C14 . . 118.2(3) ?
C10 C9 C8 . . 118.7(3) ?
C14 C9 C8 . . 123.1(3) ?
C9 C10 C11 . . 120.7(3) ?
C9 C10 H10A . . 119.7 ?
C11 C10 H10A . . 119.7 ?
C12 C11 C10 . . 120.9(3) ?
C12 C11 N3 . . 121.5(3) ?
C10 C11 N3 . . 117.7(3) ?
O5 C12 C11 . . 125.7(3) ?
O5 C12 C13 . . 116.5(3) ?
C11 C12 C13 . . 117.8(3) ?
C14 C13 C12 . . 121.4(3) ?
C14 C13 H13 . . 119.3 ?
C12 C13 H13 . . 119.3 ?
C13 C14 C9 . . 121.1(3) ?
C13 C14 H14 . . 119.5 ?
C9 C14 H14 . . 119.5 ?
C20 C15 C16 . . 117.6(3) ?
C20 C15 C21 . . 116.3(2) ?
C16 C15 C21 . . 126.0(3) ?
O6 C16 C17 . . 120.3(2) ?
O6 C16 C15 . . 119.7(3) ?
C17 C16 C15 . . 120.0(3) ?
C18 C17 C16 . . 120.6(3) ?
C18 C17 H17 . . 119.7 ?
C16 C17 H17 . . 119.7 ?
C17 C18 C19 . . 120.5(3) ?
C17 C18 H18 . . 119.7 ?
C19 C18 H18 . . 119.7 ?
C20 C19 C18 . . 119.1(3) ?
C20 C19 H19 . . 120.4 ?
C18 C19 H19 . . 120.4 ?
C19 C20 C15 . . 122.1(3) ?
C19 C20 H20 . . 119.0 ?
C15 C20 H20 . . 119.0 ?
O7 C21 N4 . . 121.9(3) ?
O7 C21 C15 . . 121.3(3) ?
N4 C21 C15 . . 116.7(2) ?
N5 C22 C23 . . 124.4(3) ?
N5 C22 H22 . . 117.8 ?
C23 C22 H22 . . 117.8 ?
C24 C23 C28 . . 117.6(3) ?
C24 C23 C22 . . 118.7(3) ?
C28 C23 C22 . . 123.6(3) ?
C23 C24 C25 . . 121.5(3) ?
C23 C24 H24 . . 119.2 ?
C25 C24 H24 . . 119.2 ?
C24 C25 C26 . . 120.6(3) ?
C24 C25 N6 . . 117.8(3) ?
C26 C25 N6 . . 121.6(3) ?
O10 C26 C27 . . 117.7(3) ?
O10 C26 C25 . . 124.6(3) ?
C27 C26 C25 . . 117.7(3) ?
C28 C27 C26 . . 121.7(3) ?
C28 C27 H27 . . 119.2 ?
C26 C27 H27 . . 119.2 ?
C27 C28 C23 . . 120.8(3) ?
C27 C28 H28 . . 119.6 ?
C23 C28 H28 . . 119.6 ?

loop_
_geom_bond_atom_site_label_1
_geom_bond_atom_site_label_2
_geom_bond_site_symmetry_2
_geom_bond_distance
_geom_bond_publ_flag
O1 C2 . 1.361(3) ?
O1 H1A . 0.8200 ?
O2 C7 . 1.224(3) ?
O3 N3 . 1.211(3) ?
O4 N3 . 1.217(3) ?
O5 C12 . 1.344(3) ?
O5 H5 . 0.8200 ?
O6 C16 . 1.359(3) ?
O6 H6 . 0.8200 ?
O7 C21 . 1.227(3) ?
O8 N6 . 1.213(3) ?
O9 N6 . 1.235(3) ?
O10 C26 . 1.337(3) ?
O10 H10 . 0.8200 ?
N1 C7 . 1.346(3) ?
N1 N2 . 1.377(3) ?
N1 H1 . 0.898(10) ?
N2 C8 . 1.269(3) ?
N3 C11 . 1.439(4) ?
N4 C21 . 1.342(4) ?
N4 N5 . 1.377(3) ?
N4 H4 . 0.903(10) ?
N5 C22 . 1.266(4) ?
N6 C25 . 1.438(4) ?
C1 C6 . 1.393(4) ?
C1 C2 . 1.398(4) ?
C1 C7 . 1.490(4) ?
C2 C3 . 1.385(4) ?
C3 C4 . 1.361(4) ?
C3 H3 . 0.9300 ?
C4 C5 . 1.381(5) ?
C4 H4A . 0.9300 ?
C5 C6 . 1.370(4) ?
C5 H5A . 0.9300 ?
C6 H6A . 0.9300 ?
C8 C9 . 1.454(4) ?
C8 H8 . 0.9300 ?
C9 C10 . 1.377(4) ?
C9 C14 . 1.400(4) ?
C10 C11 . 1.391(4) ?
C10 H10A . 0.9300 ?
C11 C12 . 1.389(4) ?
C12 C13 . 1.391(4) ?
C13 C14 . 1.358(4) ?
C13 H13 . 0.9300 ?
C14 H14 . 0.9300 ?
C15 C20 . 1.397(4) ?
C15 C16 . 1.399(4) ?
C15 C21 . 1.491(4) ?
C16 C17 . 1.381(4) ?
C17 C18 . 1.373(4) ?
C17 H17 . 0.9300 ?
C18 C19 . 1.374(4) ?
C18 H18 . 0.9300 ?
C19 C20 . 1.369(4) ?
C19 H19 . 0.9300 ?
C20 H20 . 0.9300 ?
C22 C23 . 1.446(4) ?
C22 H22 . 0.9300 ?
C23 C24 . 1.371(4) ?
C23 C28 . 1.407(4) ?
C24 C25 . 1.384(4) ?
C24 H24 . 0.9300 ?
C25 C26 . 1.394(4) ?
C26 C27 . 1.383(4) ?
C27 C28 . 1.364(4) ?
C27 H27 . 0.9300 ?
C28 H28 . 0.9300 ?

loop_
_geom_hbond_atom_site_label_D
_geom_hbond_atom_site_label_H
_geom_hbond_atom_site_label_A
_geom_hbond_site_symmetry_A
_geom_hbond_distance_DH
_geom_hbond_distance_HA
_geom_hbond_distance_DA
_geom_hbond_angle_DHA
O1 H1A O7 1_545 0.82 1.86 2.650(3) 162
O5 H5 O4 . 0.82 1.94 2.621(3) 140
O5 H5 O4 3_666 0.82 2.30 2.997(3) 143
O5 H5 N3 . 0.82 2.51 2.928(3) 112
O6 H6 O2 . 0.82 1.91 2.713(3) 168
O10 H10 O9 . 0.82 1.91 2.596(3) 140
O10 H10 N6 . 0.82 2.50 2.909(4) 112
N4 H4 O6 . 0.903(10) 1.93(3) 2.640(3) 134(3)
N1 H1 O1 . 0.898(10) 1.84(2) 2.599(3) 141(3)
